data_4061617
_journal_name_full Organometallics
_journal_paper_doi 10.1021/om050426s
_journal_year 2005
_chemical_formula_moiety 'C16 H34 Al N Si3'
_chemical_formula_sum 'C16 H34 Al N Si3'
_chemical_formula_weight 351.69
_space_group_IT_number 62
_space_group_name_Hall '-P 2ac 2n'
_space_group_name_H-M_alt 'P n m a'
_symmetry_cell_setting orthorhombic
_symmetry_space_group_name_Hall '-P 2ac 2n'
_symmetry_space_group_name_H-M 'P n m a'
_cell_angle_alpha 90.00
_cell_angle_beta 90.00
_cell_angle_gamma 90.00
_cell_formula_units_Z 4
_cell_length_a 12.7464(4)
_cell_length_b 14.1803(4)
_cell_length_c 12.1479(3)
_cell_measurement_temperature 173(2)
_cell_volume 2195.71(11)
_diffrn_ambient_temperature 173(2)
_exptl_crystal_density_diffrn 1.064
_cod_database_code 4061617

loop_
_symmetry_equiv_pos_as_xyz
'x, y, z'
'-x+1/2, -y, z+1/2'
'x+1/2, -y+1/2, -z+1/2'
'-x, y+1/2, -z'
'-x, -y, -z'
'x-1/2, y, -z-1/2'
'-x-1/2, y-1/2, z-1/2'
'x, -y-1/2, z'

loop_
_atom_site_label
_atom_site_type_symbol
_atom_site_fract_x
_atom_site_fract_y
_atom_site_fract_z
_atom_site_U_iso_or_equiv
_atom_site_adp_type
_atom_site_occupancy
_atom_site_symmetry_multiplicity
_atom_site_calc_flag
_atom_site_refinement_flags
_atom_site_disorder_assembly
_atom_site_disorder_group
Al1 Al 0.1375(3) 0.1425(4) 0.8884(3) 0.046(5) Uiso 0.50 1 d PG A -1
N1 N 0.1639(2) 0.2046(7) 0.74287(18) 0.032(10) Uiso 0.50 1 d PG A -1
Si1 Si 0.1333(3) 0.3540(5) 0.8858(3) 0.034(4) Uiso 0.50 1 d PG A -1
Si2 Si 0.31876(11) 0.2621(3) 1.00485(14) 0.0355(11) Uiso 0.50 1 d PG A -1
Si3 Si 0.09970(15) 0.2501(4) 1.11721(12) 0.0407(9) Uiso 1 2 d SG A -1
C2 C 0.1790(3) 0.1587(8) 0.6474(3) 0.039(7) Uiso 0.50 1 d PG A -1
H2 H 0.1807 0.0917 0.6477 0.047 Uiso 0.50 1 calc PR A -1
C3 C 0.1922(3) 0.2056(10) 0.54880(18) 0.045(11) Uiso 0.50 1 d PG A -1
H3 H 0.2029 0.1715 0.4824 0.054 Uiso 0.50 1 calc PR A -1
C4 C 0.1898(3) 0.3019(10) 0.54842(16) 0.048(12) Uiso 0.50 1 d PG A -1
H4 H 0.1990 0.3356 0.4815 0.057 Uiso 0.50 1 calc PR A -1
C5 C 0.1737(3) 0.3502(8) 0.6465(3) 0.039(7) Uiso 0.50 1 d PG A -1
H5 H 0.1714 0.4172 0.6466 0.047 Uiso 0.50 1 calc PR A -1
C6 C 0.1609(2) 0.3006(7) 0.74470(16) 0.033(12) Uiso 0.50 1 d PG A -1
C7 C 0.17214(11) 0.2579(3) 0.98236(10) 0.038(2) Uiso 0.50 1 d PG A -1
C8 C 0.2076(5) 0.4678(4) 0.8896(6) 0.042(4) Uiso 0.50 1 d PG A -1
H8A H 0.1921 0.5010 0.9584 0.062 Uiso 0.50 1 calc PR A -1
H8B H 0.1867 0.5071 0.8270 0.062 Uiso 0.50 1 calc PR A -1
H8C H 0.2831 0.4548 0.8854 0.062 Uiso 0.50 1 calc PR A -1
C9 C -0.0080(3) 0.3872(6) 0.8761(4) 0.039(8) Uiso 0.50 1 d PG A -1
H9A H -0.0513 0.3303 0.8811 0.058 Uiso 0.50 1 calc PR A -1
H9B H -0.0209 0.4186 0.8055 0.058 Uiso 0.50 1 calc PR A -1
H9C H -0.0258 0.4300 0.9365 0.058 Uiso 0.50 1 calc PR A -1
C10 C 0.39207(12) 0.2534(5) 0.87079(18) 0.055(3) Uiso 0.50 1 d PG A -1
H10A H 0.4676 0.2586 0.8847 0.083 Uiso 0.50 1 calc PR A -1
H10B H 0.3699 0.3046 0.8218 0.083 Uiso 0.50 1 calc PR A -1
H10C H 0.3769 0.1926 0.8360 0.083 Uiso 0.50 1 calc PR A -1
C11 C 0.3707(3) 0.3716(4) 1.0744(4) 0.048(4) Uiso 0.50 1 d PG A -1
H11A H 0.3320 0.3825 1.1430 0.072 Uiso 0.50 1 calc PR A -1
H11B H 0.3615 0.4260 1.0254 0.072 Uiso 0.50 1 calc PR A -1
H11C H 0.4454 0.3634 1.0909 0.072 Uiso 0.50 1 calc PR A -1
C12 C 0.3675(3) 0.1616(4) 1.0916(3) 0.057(4) Uiso 0.50 1 d PG A -1
H12A H 0.3286 0.1042 1.0729 0.086 Uiso 0.50 1 calc PR A -1
H12B H 0.3569 0.1765 1.1696 0.086 Uiso 0.50 1 calc PR A -1
H12C H 0.4424 0.1517 1.0775 0.086 Uiso 0.50 1 calc PR A -1
C13 C 0.1522(3) 0.3310(5) 1.2259(2) 0.059(4) Uiso 0.50 1 d PG A -1
H13A H 0.1023 0.3343 1.2873 0.088 Uiso 0.50 1 calc PR A -1
H13B H 0.1620 0.3942 1.1948 0.088 Uiso 0.50 1 calc PR A -1
H13C H 0.2196 0.3070 1.2527 0.088 Uiso 0.50 1 calc PR A -1
C14 C -0.04405(15) 0.2775(6) 1.11187(19) 0.048(4) Uiso 0.50 1 d PG A -1
H14A H -0.0804 0.2288 1.0692 0.073 Uiso 0.50 1 calc PR A -1
H14B H -0.0545 0.3391 1.0768 0.073 Uiso 0.50 1 calc PR A -1
H14C H -0.0724 0.2791 1.1868 0.073 Uiso 0.50 1 calc PR A -1
C15 C 0.1066(3) 0.1283(5) 1.1761(4) 0.056(4) Uiso 0.50 1 d PG A -1
H15A H 0.1792 0.1141 1.1971 0.084 Uiso 0.50 1 calc PR A -1
H15B H 0.0829 0.0826 1.1209 0.084 Uiso 0.50 1 calc PR A -1
H15C H 0.0615 0.1243 1.2413 0.084 Uiso 0.50 1 calc PR A -1
C16 C 0.2282(5) 0.0261(4) 0.8832(7) 0.075(7) Uiso 0.50 1 d PG A -1
H16A H 0.2290 -0.0039 0.9559 0.113 Uiso 0.50 1 calc PR A -1
H16B H 0.2998 0.0437 0.8624 0.113 Uiso 0.50 1 calc PR A -1
H16C H 0.1998 -0.0182 0.8289 0.113 Uiso 0.50 1 calc PR A -1
C17 C -0.0138(4) 0.1077(6) 0.8789(4) 0.088(15) Uiso 0.50 1 d PG A -1
H17A H -0.0553 0.1639 0.8614 0.132 Uiso 0.50 1 calc PR A -1
H17B H -0.0369 0.0817 0.9496 0.132 Uiso 0.50 1 calc PR A -1
H17C H -0.0235 0.0603 0.8210 0.132 Uiso 0.50 1 calc PR A -1

loop_
_geom_bond_atom_site_label_1
_geom_bond_atom_site_label_2
_geom_bond_distance
_geom_bond_site_symmetry_2
_geom_bond_publ_flag
Al1 C17 1.9942 . ?
Al1 N1 2.0033 . ?
Al1 C16 2.0171 . ?
Al1 C7 2.0434 . ?
N1 C2 1.3444 . ?
N1 C6 1.3624 . ?
Si1 C7 1.8647 . ?
Si1 C9 1.8649 . ?
Si1 C8 1.8716 . ?
Si1 C6 1.9064 . ?
Si2 C12 1.8776 . ?
Si2 C10 1.8816 . ?
Si2 C11 1.8881 . ?
Si2 C7 1.8896 . ?
Si3 C15 1.8720 . ?
Si3 C13 1.8737 . ?
Si3 C14 1.8743 . ?
Si3 C7 1.8837 . ?
C2 C3 1.3801 . ?
C2 H2 0.9500 . ?
C3 C4 1.3656 . ?
C3 H3 0.9500 . ?
C4 C5 1.3902 . ?
C4 H4 0.9500 . ?
C5 C6 1.3942 . ?
C5 H5 0.9500 . ?
C8 H8A 0.9800 . ?
C8 H8B 0.9800 . ?
C8 H8C 0.9800 . ?
C9 H9A 0.9800 . ?
C9 H9B 0.9800 . ?
C9 H9C 0.9800 . ?
C10 H10A 0.9800 . ?
C10 H10B 0.9800 . ?
C10 H10C 0.9800 . ?
C11 H11A 0.9800 . ?
C11 H11B 0.9800 . ?
C11 H11C 0.9800 . ?
C12 H12A 0.9800 . ?
C12 H12B 0.9800 . ?
C12 H12C 0.9800 . ?
C13 H13A 0.9800 . ?
C13 H13B 0.9800 . ?
C13 H13C 0.9800 . ?
C14 H14A 0.9800 . ?
C14 H14B 0.9800 . ?
C14 H14C 0.9800 . ?
C15 H15A 0.9800 . ?
C15 H15B 0.9800 . ?
C15 H15C 0.9800 . ?
C16 H16A 0.9800 . ?
C16 H16B 0.9800 . ?
C16 H16C 0.9800 . ?
C17 H17A 0.9800 . ?
C17 H17B 0.9800 . ?
C17 H17C 0.9800 . ?
